data_4075813
loop_
_publ_author_name
'DeGroot, Marty W.'
'Corrigan, John F.'

_publ_section_title
;
 Coordination Complexes of Zinc with Reactive ESiMe3(E = S, Se, Te)
 Ligands
;
_journal_issue 14
_journal_name_full Organometallics
_journal_page_first 3378
_journal_paper_doi 10.1021/om050088v
_journal_volume 24
_journal_year 2005
_chemical_formula_sum 'C20 H36 N2 Se2 Si2 Zn'
_chemical_formula_weight 583.98
_chemical_melting_point 326
_space_group_IT_number 2
_symmetry_cell_setting triclinic
_symmetry_Int_Tables_number 2
_symmetry_space_group_name_Hall '-P 1'
_symmetry_space_group_name_H-M 'P -1'
_atom_sites_solution_hydrogens geom
_atom_sites_solution_primary direct
_atom_sites_solution_secondary difmap
_audit_creation_method SHELXL-97
_cell_angle_alpha 95.712(4)
_cell_angle_beta 91.288(3)
_cell_angle_gamma 116.026(8)
_cell_formula_units_Z 2
_cell_length_a 9.1381(8)
_cell_length_b 9.9833(9)
_cell_length_c 16.591(2)
_cell_measurement_temperature 200(2)
_cell_volume 1349.6(3)
_computing_cell_refinement 'Nonius Denzo'
_computing_data_collection 'Nonius COLLECT'
_computing_data_reduction 'Nonius Denzo'
_computing_structure_refinement 'SHELXL-97 (Sheldrick, 1997)'
_computing_structure_solution 'SHELXS-97 (Sheldrick, 1990)'
_diffrn_ambient_temperature 200(2)
_diffrn_measured_fraction_theta_full 0.557
_diffrn_measured_fraction_theta_max 0.557
_diffrn_measurement_device_type 'Nonius KappaCCD'
_diffrn_measurement_method 'phi scans plus omega to complete'
_diffrn_radiation_monochromator graphite
_diffrn_radiation_probe x-ray
_diffrn_radiation_type MoK\a
_diffrn_radiation_wavelength 0.71073
_diffrn_reflns_av_R_equivalents 0.0000
_diffrn_reflns_av_sigmaI/netI 0.0639
_diffrn_reflns_limit_h_max 10
_diffrn_reflns_limit_h_min -10
_diffrn_reflns_limit_k_max 11
_diffrn_reflns_limit_k_min -9
_diffrn_reflns_limit_l_max 19
_diffrn_reflns_limit_l_min -19
_diffrn_reflns_number 3228
_diffrn_reflns_theta_full 25.00
_diffrn_reflns_theta_max 25.00
_diffrn_reflns_theta_min 3.16
_diffrn_source 'fine-focus sealed tube'
_exptl_absorpt_coefficient_mu 3.703
_exptl_crystal_colour colourless
_exptl_crystal_density_diffrn 1.437
_exptl_crystal_density_method 'not measured'
_exptl_crystal_description rod
_exptl_crystal_F_000 592
_exptl_crystal_recrystallization_method '10:1 hexanes:CDCl3 at -78 deg C'
_exptl_crystal_size_max 0.25
_exptl_crystal_size_mid 0.23
_exptl_crystal_size_min 0.10
_refine_diff_density_max 0.914
_refine_diff_density_min -0.589
_refine_diff_density_rms 0.116
_refine_ls_extinction_method none
_refine_ls_goodness_of_fit_ref 1.109
_refine_ls_hydrogen_treatment mixed
_refine_ls_matrix_type full
_refine_ls_number_parameters 241
_refine_ls_number_reflns 3228
_refine_ls_number_restraints 36
_refine_ls_restrained_S_all 1.105
_refine_ls_R_factor_all 0.0934
_refine_ls_R_factor_gt 0.0728
_refine_ls_shift/su_max 0.015
_refine_ls_shift/su_mean 0.000
_refine_ls_structure_factor_coef Fsqd
_refine_ls_weighting_details 'calc w=1/[\s^2^(Fo^2^)+(0.0424P)^2^+12.8500P] where P=(Fo^2^+2Fc^2^)/3'
_refine_ls_weighting_scheme calc
_refine_ls_wR_factor_gt 0.1703
_refine_ls_wR_factor_ref 0.1792
_reflns_number_gt 2573
_reflns_number_total 3228
_reflns_threshold_expression >2sigma(I)
_cod_data_source_file om050088vsi20050208_074614.cif
_cod_data_source_block complex2b
_cod_original_cell_volume 1349.7(2)
_cod_database_code 4075813

loop_
_symmetry_equiv_pos_as_xyz
'x, y, z'
'-x, -y, -z'

loop_
_atom_site_label
_atom_site_type_symbol
_atom_site_fract_x
_atom_site_fract_y
_atom_site_fract_z
_atom_site_U_iso_or_equiv
_atom_site_adp_type
_atom_site_occupancy
_atom_site_symmetry_multiplicity
_atom_site_calc_flag
_atom_site_refinement_flags
_atom_site_disorder_assembly
_atom_site_disorder_group
Zn1 Zn -0.29323(16) 0.50031(16) 0.75015(9) 0.0363(4) Uani 1 1 d . . .
Se1 Se -0.27628(16) 0.30071(15) 0.81273(8) 0.0456(4) Uani 1 1 d . . .
Se2 Se -0.08924(15) 0.71070(15) 0.69540(8) 0.0438(4) Uani 1 1 d . A .
Si1 Si -0.1782(4) 0.1904(4) 0.7174(2) 0.0473(10) Uani 1 1 d D . .
Si2 Si 0.1260(4) 0.7687(4) 0.7858(2) 0.0433(9) Uani 1 1 d D . .
N1 N -0.4927(11) 0.4101(11) 0.6624(6) 0.038(2) Uani 1 1 d . . .
N2 N -0.4044(12) 0.5865(11) 0.8362(6) 0.038(2) Uani 1 1 d . . .
C1 C -0.3306(17) -0.0095(13) 0.6897(10) 0.071(5) Uiso 1 1 d D . .
H1A H -0.2737 -0.0704 0.6739 0.107 Uiso 1 1 calc R . .
H1B H -0.4048 -0.0164 0.6442 0.107 Uiso 1 1 calc R . .
H1C H -0.3935 -0.0467 0.7365 0.107 Uiso 1 1 calc R . .
C2 C -0.1363(17) 0.2839(15) 0.6238(7) 0.056(4) Uiso 1 1 d D . .
H2A H -0.0800 0.2412 0.5876 0.084 Uiso 1 1 calc R . .
H2B H -0.0672 0.3917 0.6380 0.084 Uiso 1 1 calc R . .
H2C H -0.2395 0.2681 0.5961 0.084 Uiso 1 1 calc R . .
C3 C 0.0148(16) 0.1943(19) 0.7589(10) 0.079(5) Uiso 1 1 d D . .
H3A H 0.0561 0.1450 0.7177 0.119 Uiso 1 1 calc R . .
H3B H -0.0063 0.1412 0.8071 0.119 Uiso 1 1 calc R . .
H3C H 0.0962 0.2987 0.7737 0.119 Uiso 1 1 calc R . .
C4 C 0.245(3) 0.668(3) 0.7523(15) 0.054(7) Uiso 0.75 1 d PD A 1
H4A H 0.3376 0.6947 0.7921 0.081 Uiso 0.75 1 calc PR A 1
H4B H 0.2861 0.6955 0.6994 0.081 Uiso 0.75 1 calc PR A 1
H4C H 0.1755 0.5593 0.7477 0.081 Uiso 0.75 1 calc PR A 1
C5 C 0.265(3) 0.9734(15) 0.7928(16) 0.061(8) Uiso 0.75 1 d PD A 1
H5A H 0.3649 0.9962 0.8257 0.092 Uiso 0.75 1 calc PR A 1
H5B H 0.2100 1.0304 0.8182 0.092 Uiso 0.75 1 calc PR A 1
H5C H 0.2918 1.0015 0.7382 0.092 Uiso 0.75 1 calc PR A 1
C6 C 0.069(3) 0.708(3) 0.8880(9) 0.040(7) Uiso 0.75 1 d PD A 1
H6A H 0.1662 0.7216 0.9203 0.061 Uiso 0.75 1 calc PR A 1
H6B H -0.0108 0.6016 0.8817 0.061 Uiso 0.75 1 calc PR A 1
H6C H 0.0199 0.7684 0.9155 0.061 Uiso 0.75 1 calc PR A 1
C4A C 0.263(8) 0.703(8) 0.733(4) 0.06(2) Uiso 0.25 1 d PD A 2
H4AA H 0.3768 0.7782 0.7461 0.083 Uiso 0.25 1 calc PR A 2
H4AB H 0.2368 0.6876 0.6747 0.083 Uiso 0.25 1 calc PR A 2
H4AC H 0.2489 0.6079 0.7519 0.083 Uiso 0.25 1 calc PR A 2
C5A C 0.224(8) 0.9778(19) 0.808(5) 0.052(19) Uiso 0.25 1 d PD A 2
H5AA H 0.3384 1.0140 0.8268 0.077 Uiso 0.25 1 calc PR A 2
H5AB H 0.1666 1.0079 0.8497 0.077 Uiso 0.25 1 calc PR A 2
H5AC H 0.2172 1.0212 0.7581 0.077 Uiso 0.25 1 calc PR A 2
C6A C 0.048(8) 0.730(7) 0.888(2) 0.031(17) Uiso 0.25 1 d PD A 2
H6AA H 0.1349 0.7923 0.9301 0.046 Uiso 0.25 1 calc PR A 2
H6AB H 0.0118 0.6241 0.8937 0.046 Uiso 0.25 1 calc PR A 2
H6AC H -0.0446 0.7549 0.8939 0.046 Uiso 0.25 1 calc PR A 2
C7 C -0.5651(13) 0.2642(14) 0.6394(7) 0.037(3) Uani 1 1 d . . .
H7A H -0.5298 0.2019 0.6655 0.045 Uiso 1 1 calc R . .
C8 C -0.6962(14) 0.1952(16) 0.5758(8) 0.051(4) Uani 1 1 d . . .
C9 C -0.7389(16) 0.2912(17) 0.5396(9) 0.051(4) Uani 1 1 d . . .
H9A H -0.8227 0.2519 0.4967 0.061 Uiso 1 1 calc R . .
C10 C -0.6629(15) 0.4452(18) 0.5640(9) 0.049(4) Uani 1 1 d . . .
C11 C -0.5422(16) 0.4982(16) 0.6245(8) 0.044(3) Uani 1 1 d . . .
H11A H -0.4894 0.6033 0.6411 0.052 Uiso 1 1 calc R . .
C12 C -0.7731(18) 0.0283(16) 0.5532(9) 0.068(4) Uani 1 1 d . . .
H12A H -0.8259 0.0033 0.4981 0.102 Uiso 1 1 calc R . .
H12B H -0.8547 -0.0202 0.5915 0.102 Uiso 1 1 calc R . .
H12C H -0.6888 -0.0071 0.5552 0.102 Uiso 1 1 calc R . .
C13 C -0.7100(17) 0.5531(16) 0.5257(8) 0.056(4) Uani 1 1 d . . .
H13A H -0.7089 0.5367 0.4665 0.084 Uiso 1 1 calc R . .
H13B H -0.6318 0.6565 0.5457 0.084 Uiso 1 1 calc R . .
H13C H -0.8197 0.5361 0.5399 0.084 Uiso 1 1 calc R . .
C14 C -0.5415(14) 0.4936(15) 0.8673(8) 0.039(3) Uani 1 1 d . . .
H14A H -0.5908 0.3904 0.8461 0.047 Uiso 1 1 calc R . .
C15 C -0.6159(15) 0.5409(17) 0.9297(8) 0.049(4) Uani 1 1 d . . .
C16 C -0.5360(17) 0.6998(17) 0.9580(8) 0.051(3) Uani 1 1 d . . .
H16A H -0.5787 0.7382 1.0012 0.061 Uiso 1 1 calc R . .
C17 C -0.4034(15) 0.7940(15) 0.9247(8) 0.047(3) Uani 1 1 d . . .
C18 C -0.3410(15) 0.7309(15) 0.8628(8) 0.045(3) Uani 1 1 d . . .
H18A H -0.2471 0.7968 0.8386 0.054 Uiso 1 1 calc R . .
C19 C -0.7669(17) 0.4371(17) 0.9631(9) 0.062(4) Uani 1 1 d . . .
H19A H -0.7646 0.3404 0.9659 0.093 Uiso 1 1 calc R . .
H19B H -0.8616 0.4221 0.9279 0.093 Uiso 1 1 calc R . .
H19C H -0.7745 0.4799 1.0177 0.093 Uiso 1 1 calc R . .
C20 C -0.3154(19) 0.9633(15) 0.9546(10) 0.070(5) Uani 1 1 d . . .
H20A H -0.3107 0.9785 1.0141 0.105 Uiso 1 1 calc R . .
H20B H -0.3753 1.0136 0.9321 0.105 Uiso 1 1 calc R . .
H20C H -0.2043 1.0055 0.9367 0.105 Uiso 1 1 calc R . .

loop_
_atom_site_aniso_label
_atom_site_aniso_U_11
_atom_site_aniso_U_22
_atom_site_aniso_U_33
_atom_site_aniso_U_23
_atom_site_aniso_U_13
_atom_site_aniso_U_12
Zn1 0.0290(8) 0.0396(8) 0.0386(9) -0.0002(7) 0.0010(6) 0.0149(6)
Se1 0.0512(8) 0.0438(8) 0.0449(8) 0.0061(6) 0.0055(6) 0.0236(6)
Se2 0.0345(7) 0.0472(8) 0.0457(8) 0.0090(6) 0.0021(6) 0.0140(6)
Si1 0.041(2) 0.049(2) 0.057(3) 0.0001(19) 0.0029(17) 0.0255(18)
Si2 0.0309(19) 0.049(2) 0.044(2) 0.0032(18) 0.0006(16) 0.0131(16)
N1 0.030(5) 0.038(6) 0.039(6) -0.003(5) -0.001(4) 0.012(5)
N2 0.036(6) 0.043(6) 0.038(6) 0.006(5) -0.002(5) 0.019(5)
C7 0.032(7) 0.048(8) 0.035(7) 0.009(6) 0.005(5) 0.018(6)
C8 0.031(7) 0.064(9) 0.043(8) -0.003(7) 0.000(6) 0.010(6)
C9 0.041(8) 0.066(10) 0.050(9) 0.007(8) 0.005(7) 0.028(7)
C10 0.028(8) 0.078(11) 0.042(9) -0.006(8) 0.004(6) 0.026(7)
C11 0.049(8) 0.046(7) 0.042(8) 0.007(6) 0.015(6) 0.025(6)
C12 0.070(10) 0.059(10) 0.069(12) -0.004(8) 0.000(8) 0.026(8)
C13 0.052(9) 0.063(10) 0.053(9) -0.004(7) -0.005(7) 0.028(7)
C14 0.031(7) 0.047(8) 0.043(8) 0.003(6) -0.003(6) 0.022(6)
C15 0.036(7) 0.085(11) 0.037(8) 0.028(7) 0.013(6) 0.033(7)
C16 0.065(9) 0.075(10) 0.031(7) 0.010(7) 0.006(7) 0.047(8)
C17 0.046(8) 0.046(8) 0.047(8) -0.004(6) 0.011(6) 0.021(6)
C18 0.039(8) 0.049(8) 0.047(9) 0.003(7) 0.003(6) 0.020(6)
C19 0.057(10) 0.067(11) 0.056(10) 0.018(8) 0.010(8) 0.020(8)
C20 0.075(10) 0.049(9) 0.080(12) -0.021(8) 0.008(9) 0.029(8)

loop_
_atom_type_symbol
_atom_type_description
_atom_type_scat_dispersion_real
_atom_type_scat_dispersion_imag
_atom_type_scat_source
C C 0.0033 0.0016 'International Tables Vol C Tables 4.2.6.8 and 6.1.1.4'
H H 0.0000 0.0000 'International Tables Vol C Tables 4.2.6.8 and 6.1.1.4'
N N 0.0061 0.0033 'International Tables Vol C Tables 4.2.6.8 and 6.1.1.4'
Si Si 0.0817 0.0704 'International Tables Vol C Tables 4.2.6.8 and 6.1.1.4'
Zn Zn 0.2839 1.4301 'International Tables Vol C Tables 4.2.6.8 and 6.1.1.4'
Se Se -0.0929 2.2259 'International Tables Vol C Tables 4.2.6.8 and 6.1.1.4'

loop_
_geom_angle_atom_site_label_1
_geom_angle_atom_site_label_2
_geom_angle_atom_site_label_3
_geom_angle
N2 Zn1 N1 95.7(4)
N2 Zn1 Se2 106.8(3)
N1 Zn1 Se2 105.0(3)
N2 Zn1 Se1 102.9(3)
N1 Zn1 Se1 109.4(3)
Se2 Zn1 Se1 131.33(7)
Si1 Se1 Zn1 104.28(12)
Si2 Se2 Zn1 100.07(11)
C2 Si1 C3 108.4(7)
C2 Si1 C1 108.3(7)
C3 Si1 C1 108.5(8)
C2 Si1 Se1 112.6(5)
C3 Si1 Se1 109.7(6)
C1 Si1 Se1 109.2(5)
C4 Si2 C4A 15(2)
C4 Si2 C5 107.4(12)
C4A Si2 C5 97(3)
C4 Si2 C6A 114(2)
C4A Si2 C6A 127(3)
C5 Si2 C6A 107(2)
C4 Si2 C6 102.7(10)
C4A Si2 C6 117(2)
C5 Si2 C6 111.7(11)
C6A Si2 C6 11(2)
C4 Si2 C5A 121(2)
C4A Si2 C5A 111(3)
C5 Si2 C5A 14(2)
C6A Si2 C5A 96(3)
C6 Si2 C5A 103(2)
C4 Si2 Se2 110.9(9)
C4A Si2 Se2 106(3)
C5 Si2 Se2 109.4(9)
C6A Si2 Se2 108(2)
C6 Si2 Se2 114.4(8)
C5A Si2 Se2 105(2)
C7 N1 C11 118.4(11)
C7 N1 Zn1 119.4(8)
C11 N1 Zn1 122.0(9)
C18 N2 C14 118.1(11)
C18 N2 Zn1 121.8(8)
C14 N2 Zn1 120.1(8)
N1 C7 C8 122.6(12)
C9 C8 C7 115.8(13)
C9 C8 C12 124.7(13)
C7 C8 C12 119.5(13)
C8 C9 C10 121.7(14)
C11 C10 C9 117.8(14)
C11 C10 C13 119.7(14)
C9 C10 C13 122.5(13)
N1 C11 C10 123.7(13)
N2 C14 C15 123.5(12)
C14 C15 C16 115.2(11)
C14 C15 C19 122.7(14)
C16 C15 C19 122.0(12)
C17 C16 C15 121.6(12)
C16 C17 C18 117.1(13)
C16 C17 C20 122.4(12)
C18 C17 C20 120.4(12)
N2 C18 C17 124.4(12)

loop_
_geom_bond_atom_site_label_1
_geom_bond_atom_site_label_2
_geom_bond_distance
Zn1 N2 2.097(10)
Zn1 N1 2.105(10)
Zn1 Se2 2.3941(19)
Zn1 Se1 2.398(2)
Se1 Si1 2.258(4)
Se2 Si2 2.269(4)
Si1 C2 1.853(11)
Si1 C3 1.862(12)
Si1 C1 1.866(12)
Si2 C4 1.841(12)
Si2 C4A 1.848(16)
Si2 C5 1.863(13)
Si2 C6A 1.865(15)
Si2 C6 1.867(11)
Si2 C5A 1.867(16)
N1 C7 1.318(14)
N1 C11 1.349(16)
N2 C18 1.318(15)
N2 C14 1.342(15)
C7 C8 1.448(16)
C8 C9 1.365(19)
C8 C12 1.499(18)
C9 C10 1.391(19)
C10 C11 1.355(19)
C10 C13 1.510(19)
C14 C15 1.403(16)
C15 C16 1.446(19)
C15 C19 1.476(17)
C16 C17 1.338(18)
C17 C18 1.411(17)
C17 C20 1.539(17)
